data_1530695
loop_
_publ_author_name
'Tooley, C. A.'
'Pazicni, S.'
'Berda, E. B.'

_publ_section_title
;
 Toward a tunable synthetic [FeFe] hydrogenase mimic: single-chain
 nanoparticles functionalized with a single diiron cluster
;
_journal_issue 44
_journal_name_full 'Polym. Chem.'
_journal_page_first 7646
_journal_paper_doi 10.1039/C5PY01196E
_journal_volume 6
_journal_year 2015
_chemical_formula_moiety 'C11 H9 Fe2 N O6 S2'
_chemical_formula_sum 'C11 H9 Fe2 N O6 S2'
_chemical_formula_weight 427.01
_chemical_name_systematic
;
 ? 
;
_space_group_crystal_system monoclinic
_space_group_IT_number 14
_space_group_name_Hall '-P 2yn'
_space_group_name_H-M_alt 'P 1 21/n 1'
_symmetry_space_group_name_Hall '-P 2yn'
_symmetry_space_group_name_H-M 'P 1 21/n 1'
_atom_sites_solution_hydrogens geom
_atom_sites_solution_primary direct
_audit_creation_date 2013-12-09
_audit_creation_method
;
Olex2 1.2
(compiled 2013.11.15 svn.r2834 for OlexSys, GUI svn.r4720)
;
_audit_update_record
;
2015-02-18 deposited with the CCDC.
2015-09-09 downloaded from the CCDC.
;
_cell_angle_alpha 90
_cell_angle_beta 90.497(4)
_cell_angle_gamma 90
_cell_formula_units_Z 4
_cell_length_a 6.8072(9)
_cell_length_b 18.152(2)
_cell_length_c 13.3181(16)
_cell_measurement_reflns_used 7373
_cell_measurement_temperature 300(2)
_cell_measurement_theta_max 25.86
_cell_measurement_theta_min 2.24
_cell_volume 1645.6(3)
_computing_cell_refinement 'SAINT (Bruker, 2009)'
_computing_data_collection 'GIS (Bruker)'
_computing_data_reduction 'SAINT (Bruker, 2009); XPREP (Sheldrick, 2008)'
_computing_molecular_graphics 'Olex2 (Dolomanov et al., 2009)'
_computing_publication_material 'Olex2 (Dolomanov et al., 2009)'
_computing_structure_refinement 'XL (Sheldrick, 2008)'
_computing_structure_solution 'XS (Sheldrick, 2008)'
_diffrn_ambient_temperature 300.15
_diffrn_detector_type 'CCD area detector'
_diffrn_measured_fraction_theta_full 0.994
_diffrn_measured_fraction_theta_max 0.992
_diffrn_measurement_device_type 'Bruker SMART X2S'
_diffrn_measurement_method '\w scans'
_diffrn_radiation_monochromator 'doubly curved silicon crystal'
_diffrn_radiation_probe x-ray
_diffrn_radiation_type MoK\a
_diffrn_radiation_wavelength 0.71073
_diffrn_reflns_av_R_equivalents 0.0297
_diffrn_reflns_av_unetI/netI 0.0205
_diffrn_reflns_laue_measured_fraction_full 0.994
_diffrn_reflns_laue_measured_fraction_max 0.992
_diffrn_reflns_limit_h_max 8
_diffrn_reflns_limit_h_min -8
_diffrn_reflns_limit_k_max 22
_diffrn_reflns_limit_k_min -22
_diffrn_reflns_limit_l_max 12
_diffrn_reflns_limit_l_min -16
_diffrn_reflns_number 20710
_diffrn_reflns_point_group_measured_fraction_full 0.994
_diffrn_reflns_point_group_measured_fraction_max 0.992
_diffrn_reflns_theta_full 26.000
_diffrn_reflns_theta_max 26.442
_diffrn_reflns_theta_min 3.059
_diffrn_source 'sealed tube'
_diffrn_source_type 'XOS X-beam microfocus source'
_diffrn_standards_number 0
_exptl_absorpt_coefficient_mu 2.040
_exptl_absorpt_correction_T_max 0.7454
_exptl_absorpt_correction_T_min 0.5622
_exptl_absorpt_correction_type multi-scan
_exptl_absorpt_process_details
'SADABS-2012/1 (Bruker,2012) was used for absorption correction. wR2(int) was 0.1025 before and 0.0409 after correction. The Ratio of minimum to maximum transmission is 0.7542. The \l/2 correction factor is 0.0015.'
_exptl_crystal_colour red
_exptl_crystal_colour_primary red
_exptl_crystal_density_diffrn 1.724
_exptl_crystal_description block
_exptl_crystal_F_000 856
_exptl_crystal_size_max 0.5
_exptl_crystal_size_mid 0.3
_exptl_crystal_size_min 0.2
_refine_diff_density_max 0.586
_refine_diff_density_min -0.331
_refine_diff_density_rms 0.050
_refine_ls_extinction_method none
_refine_ls_goodness_of_fit_ref 1.043
_refine_ls_hydrogen_treatment constr
_refine_ls_matrix_type full
_refine_ls_number_parameters 199
_refine_ls_number_reflns 3361
_refine_ls_number_restraints 0
_refine_ls_restrained_S_all 1.043
_refine_ls_R_factor_all 0.0380
_refine_ls_R_factor_gt 0.0273
_refine_ls_shift/su_max 0.001
_refine_ls_shift/su_mean 0.000
_refine_ls_structure_factor_coef Fsqd
_refine_ls_weighting_details 'w=1/[\s^2^(Fo^2^)+(0.0322P)^2^+0.5777P] where P=(Fo^2^+2Fc^2^)/3'
_refine_ls_weighting_scheme calc
_refine_ls_wR_factor_gt 0.0640
_refine_ls_wR_factor_ref 0.0692
_reflns_Friedel_coverage 0.000
_reflns_number_gt 2756
_reflns_number_total 3361
_reflns_threshold_expression 'I > 2\s(I)'
_cod_data_source_file c5py01196e2.cif
_cod_data_source_block cat7101b
_cod_depositor_comments 'Adding full bibliography for 1530694--1530695.cif.'
_cod_original_cell_volume 1645.6(4)
_cod_database_code 1530695
_shelxl_version_number 2013-3
_shelx_space_group_comment
;
The symmetry employed for this shelxl refinement is uniquely defined 
by the following loop, which should always be used as a source of 
symmetry information in preference to the above space-group names. 
They are only intended as comments. 
;
_shelx_estimated_absorpt_t_max 0.686
_shelx_estimated_absorpt_t_min 0.429
_olex2_refinement_description
;
1. Fixed Uiso
 At 1.2 times of:
  All C(H) groups, All C(H,H) groups
2.a Secondary CH2 refined with riding coordinates:
 C7(H7A,H7B), C8(H8A,H8B), C9(H9A,H9B)
2.b Aromatic/amide H refined with riding coordinates:
 C10(H10)
2.c X=CH2 refined with riding coordinates:
 C11(H11A,H11B)
;

loop_
_space_group_symop_operation_xyz
'x, y, z'
'-x+1/2, y+1/2, -z+1/2'
'-x, -y, -z'
'x-1/2, -y-1/2, z-1/2'

loop_
_atom_site_label
_atom_site_type_symbol
_atom_site_fract_x
_atom_site_fract_y
_atom_site_fract_z
_atom_site_U_iso_or_equiv
_atom_site_adp_type
_atom_site_occupancy
_atom_site_site_symmetry_order
_atom_site_calc_flag
_atom_site_refinement_flags_posn
Fe1 Fe 0.18864(4) 0.19023(2) 0.77219(2) 0.04107(10) Uani 1 1 d .
Fe2 Fe 0.19465(4) 0.13283(2) 0.59972(2) 0.04316(10) Uani 1 1 d .
S1 S 0.02346(8) 0.23456(3) 0.63792(4) 0.04511(15) Uani 1 1 d .
S2 S 0.45148(8) 0.19183(3) 0.66989(5) 0.04253(14) Uani 1 1 d .
O1 O 0.2627(4) 0.32094(13) 0.89751(17) 0.0873(7) Uani 1 1 d .
O2 O -0.1925(3) 0.14571(13) 0.85115(16) 0.0772(6) Uani 1 1 d .
O3 O 0.3832(3) 0.07893(12) 0.89667(17) 0.0838(6) Uani 1 1 d .
O4 O 0.2761(4) 0.15683(16) 0.38650(17) 0.0979(8) Uani 1 1 d .
O5 O -0.1761(3) 0.05178(12) 0.58120(18) 0.0840(6) Uani 1 1 d .
O6 O 0.4017(3) -0.00612(12) 0.6365(2) 0.0939(8) Uani 1 1 d .
N1 N 0.3267(3) 0.33467(11) 0.64094(18) 0.0572(5) Uani 1 1 d .
C1 C 0.2340(4) 0.27144(15) 0.8478(2) 0.0557(6) Uani 1 1 d .
C2 C -0.0451(4) 0.16315(15) 0.82061(18) 0.0512(6) Uani 1 1 d .
C3 C 0.3101(4) 0.12276(15) 0.8480(2) 0.0553(6) Uani 1 1 d .
C4 C 0.2448(4) 0.14616(16) 0.4690(2) 0.0603(7) Uani 1 1 d .
C5 C -0.0339(4) 0.08406(15) 0.58845(19) 0.0550(6) Uani 1 1 d .
C6 C 0.3231(4) 0.04789(15) 0.6215(2) 0.0608(7) Uani 1 1 d .
C7 C 0.1430(4) 0.31782(14) 0.5922(2) 0.0588(7) Uani 1 1 d .
H7A H 0.1657 0.3125 0.5208 0.071 Uiso 1 1 calc R
H7B H 0.0544 0.3591 0.6011 0.071 Uiso 1 1 calc R
C8 C 0.4806(3) 0.28379(13) 0.6162(2) 0.0544(6) Uani 1 1 d .
H8A H 0.6049 0.3040 0.6393 0.065 Uiso 1 1 calc R
H8B H 0.4868 0.2794 0.5437 0.065 Uiso 1 1 calc R
C9 C 0.3847(5) 0.41150(16) 0.6258(3) 0.0860(10) Uani 1 1 d .
H9A H 0.4232 0.4178 0.5563 0.103 Uiso 1 1 calc R
H9B H 0.2713 0.4427 0.6371 0.103 Uiso 1 1 calc R
C10 C 0.5406(6) 0.43585(18) 0.6885(3) 0.0923(11) Uani 1 1 d .
H10 H 0.5215 0.4306 0.7572 0.111 Uiso 1 1 calc R
C11 C 0.7068(6) 0.46454(19) 0.6619(4) 0.1045(13) Uani 1 1 d .
H11A H 0.7344 0.4711 0.5943 0.125 Uiso 1 1 calc R
H11B H 0.7984 0.4785 0.7105 0.125 Uiso 1 1 calc R

loop_
_atom_site_aniso_label
_atom_site_aniso_U_11
_atom_site_aniso_U_22
_atom_site_aniso_U_33
_atom_site_aniso_U_23
_atom_site_aniso_U_13
_atom_site_aniso_U_12
Fe1 0.03622(17) 0.04580(19) 0.04114(19) -0.00135(14) -0.00206(13) -0.00156(13)
Fe2 0.03687(17) 0.04584(19) 0.0467(2) -0.00681(15) -0.00087(13) -0.00101(13)
S1 0.0320(3) 0.0540(3) 0.0493(3) 0.0001(3) -0.0024(2) 0.0060(2)
S2 0.0302(3) 0.0410(3) 0.0563(3) -0.0005(3) -0.0016(2) 0.0023(2)
O1 0.1053(18) 0.0781(15) 0.0784(15) -0.0303(12) -0.0081(13) -0.0157(13)
O2 0.0527(12) 0.1076(17) 0.0715(13) 0.0037(12) 0.0149(10) -0.0163(11)
O3 0.0781(14) 0.0789(14) 0.0942(16) 0.0333(13) -0.0194(12) 0.0011(12)
O4 0.1062(19) 0.132(2) 0.0563(14) -0.0085(14) 0.0146(13) -0.0247(16)
O5 0.0564(12) 0.0886(15) 0.1068(17) -0.0112(13) -0.0058(11) -0.0261(11)
O6 0.0802(15) 0.0513(12) 0.150(2) -0.0017(13) -0.0160(14) 0.0113(11)
N1 0.0485(12) 0.0393(11) 0.0837(16) 0.0035(11) 0.0000(11) 0.0041(9)
C1 0.0529(14) 0.0619(16) 0.0522(15) -0.0038(14) -0.0016(12) -0.0050(12)
C2 0.0487(14) 0.0609(15) 0.0440(13) -0.0042(12) -0.0030(11) -0.0029(12)
C3 0.0495(14) 0.0578(16) 0.0586(16) 0.0073(13) -0.0048(12) -0.0062(12)
C4 0.0564(16) 0.0695(18) 0.0551(17) -0.0124(14) 0.0032(13) -0.0087(13)
C5 0.0507(14) 0.0584(15) 0.0558(15) -0.0082(13) -0.0016(11) -0.0021(12)
C6 0.0501(14) 0.0505(15) 0.0817(19) -0.0102(14) -0.0053(13) -0.0040(12)
C7 0.0496(14) 0.0525(15) 0.0743(18) 0.0116(13) -0.0011(13) 0.0112(11)
C8 0.0413(12) 0.0459(13) 0.0761(18) 0.0052(13) 0.0057(12) -0.0029(10)
C9 0.083(2) 0.0503(17) 0.125(3) -0.0070(18) -0.009(2) 0.0058(16)
C10 0.103(3) 0.060(2) 0.113(3) -0.014(2) -0.008(2) -0.0039(19)
C11 0.092(3) 0.075(2) 0.146(4) -0.011(2) -0.002(2) -0.021(2)

loop_
_atom_type_symbol
_atom_type_description
_atom_type_scat_dispersion_real
_atom_type_scat_dispersion_imag
_atom_type_scat_source
C C 0.0033 0.0016 'International Tables Vol C Tables 4.2.6.8 and 6.1.1.4'
H H 0.0000 0.0000 'International Tables Vol C Tables 4.2.6.8 and 6.1.1.4'
N N 0.0061 0.0033 'International Tables Vol C Tables 4.2.6.8 and 6.1.1.4'
O O 0.0106 0.0060 'International Tables Vol C Tables 4.2.6.8 and 6.1.1.4'
S S 0.1246 0.1234 'International Tables Vol C Tables 4.2.6.8 and 6.1.1.4'
Fe Fe 0.3463 0.8444 'International Tables Vol C Tables 4.2.6.8 and 6.1.1.4'

loop_
_geom_angle_atom_site_label_1
_geom_angle_atom_site_label_2
_geom_angle_atom_site_label_3
_geom_angle
S1 Fe1 Fe2 55.718(19)
S1 Fe1 S2 84.79(2)
S2 Fe1 Fe2 55.730(18)
C1 Fe1 Fe2 147.02(9)
C1 Fe1 S1 103.44(9)
C1 Fe1 S2 101.13(8)
C2 Fe1 Fe2 103.66(8)
C2 Fe1 S1 86.85(8)
C2 Fe1 S2 158.72(8)
C2 Fe1 C1 99.83(12)
C3 Fe1 Fe2 102.73(9)
C3 Fe1 S1 156.83(9)
C3 Fe1 S2 89.10(9)
C3 Fe1 C1 99.67(12)
C3 Fe1 C2 90.96(12)
S1 Fe2 Fe1 56.034(18)
S1 Fe2 S2 85.25(2)
S2 Fe2 Fe1 56.164(19)
C4 Fe2 Fe1 146.39(9)
C4 Fe2 S1 102.28(10)
C4 Fe2 S2 100.69(9)
C4 Fe2 C5 99.07(12)
C4 Fe2 C6 100.14(13)
C5 Fe2 Fe1 105.00(8)
C5 Fe2 S1 88.47(9)
C5 Fe2 S2 160.13(9)
C6 Fe2 Fe1 102.68(9)
C6 Fe2 S1 157.43(10)
C6 Fe2 S2 88.06(8)
C6 Fe2 C5 90.60(12)
Fe2 S1 Fe1 68.25(2)
C7 S1 Fe1 109.87(9)
C7 S1 Fe2 111.84(9)
Fe2 S2 Fe1 68.11(2)
C8 S2 Fe1 109.70(8)
C8 S2 Fe2 111.06(9)
C7 N1 C8 113.1(2)
C7 N1 C9 112.0(2)
C8 N1 C9 112.5(2)
O1 C1 Fe1 178.0(3)
O2 C2 Fe1 179.7(3)
O3 C3 Fe1 178.3(2)
O4 C4 Fe2 177.9(3)
O5 C5 Fe2 178.4(3)
O6 C6 Fe2 178.7(3)
S1 C7 H7A 108.6
S1 C7 H7B 108.6
N1 C7 S1 114.51(18)
N1 C7 H7A 108.6
N1 C7 H7B 108.6
H7A C7 H7B 107.6
S2 C8 H8A 108.6
S2 C8 H8B 108.6
N1 C8 S2 114.55(17)
N1 C8 H8A 108.6
N1 C8 H8B 108.6
H8A C8 H8B 107.6
N1 C9 H9A 108.6
N1 C9 H9B 108.6
H9A C9 H9B 107.6
C10 C9 N1 114.7(3)
C10 C9 H9A 108.6
C10 C9 H9B 108.6
C9 C10 H10 116.0
C11 C10 C9 127.9(4)
C11 C10 H10 116.0
C10 C11 H11A 120.0
C10 C11 H11B 120.0
H11A C11 H11B 120.0

loop_
_geom_bond_atom_site_label_1
_geom_bond_atom_site_label_2
_geom_bond_distance
Fe1 Fe2 2.5228(5)
Fe1 S1 2.2527(7)
Fe1 S2 2.2584(7)
Fe1 C1 1.810(3)
Fe1 C2 1.791(3)
Fe1 C3 1.786(3)
Fe2 S1 2.2443(7)
Fe2 S2 2.2469(7)
Fe2 C4 1.794(3)
Fe2 C5 1.795(3)
Fe2 C6 1.795(3)
S1 C7 1.824(3)
S2 C8 1.827(2)
O1 C1 1.132(3)
O2 C2 1.131(3)
O3 C3 1.138(3)
O4 C4 1.137(3)
O5 C5 1.135(3)
O6 C6 1.134(3)
N1 C7 1.437(3)
N1 C8 1.437(3)
N1 C9 1.464(4)
C7 H7A 0.9700
C7 H7B 0.9700
C8 H8A 0.9700
C8 H8B 0.9700
C9 H9A 0.9700
C9 H9B 0.9700
C9 C10 1.416(5)
C10 H10 0.9300
C10 C11 1.298(5)
C11 H11A 0.9300
C11 H11B 0.9300

loop_
_geom_hbond_atom_site_label_D
_geom_hbond_atom_site_label_H
_geom_hbond_atom_site_label_A
_geom_hbond_distance_DH
_geom_hbond_distance_HA
_geom_hbond_distance_DA
_geom_hbond_angle_DHA
_geom_hbond_site_symmetry_A
C7 H7A O2 0.97 2.58 3.473(4) 153.3 4_665

loop_
_geom_torsion_atom_site_label_1
_geom_torsion_atom_site_label_2
_geom_torsion_atom_site_label_3
_geom_torsion_atom_site_label_4
_geom_torsion
Fe1 S1 C7 N1 6.6(2)
Fe1 S2 C8 N1 -5.0(2)
Fe2 S1 C7 N1 -67.1(2)
Fe2 S2 C8 N1 68.3(2)
N1 C9 C10 C11 123.9(4)
C7 N1 C8 S2 -70.6(3)
C7 N1 C9 C10 167.2(3)
C8 N1 C7 S1 69.7(3)
C8 N1 C9 C10 -64.0(4)
C9 N1 C7 S1 -161.9(2)
C9 N1 C8 S2 161.2(2)
